data_4130454
loop_
_publ_author_name
'Xiao, Dianne J.'
'Gonzalez, Miguel I.'
'Darago, Lucy E.'
'Vogiatzis, Konstantinos D.'
'Haldoupis, Emmanuel'
'Gagliardi, Laura'
'Long, Jeffrey R.'

_publ_section_title
;
 Selective, Tunable O2 Binding in Cobalt(II)-Triazolate/Pyrazolate
 Metal-Organic Frameworks.
;
_journal_issue 22
_journal_name_full 'Journal of the American Chemical Society'
_journal_page_first 7161
_journal_page_last 7170
_journal_paper_doi 10.1021/jacs.6b03680
_journal_volume 138
_journal_year 2016
_chemical_formula_moiety '(C108 H84 Cl3 Co12 N72 O12) Co1.5'
_chemical_formula_sum 'C108 H84 Cl3 Co13.5 N72 O12'
_chemical_formula_weight 3484.30
_chemical_name_common Co-BTTri-MeOH
_space_group_crystal_system cubic
_space_group_IT_number 221
_space_group_name_Hall '-P 4 2 3'
_space_group_name_H-M_alt 'P m -3 m'
_atom_sites_solution_hydrogens geom
_atom_sites_solution_primary direct
_atom_sites_solution_secondary difmap
_audit_creation_date 2016-02-02
_audit_creation_method
;
Olex2 1.2
(compiled 2015.09.30 svn.r3233 for OlexSys, GUI svn.r5103)
;
_cell_angle_alpha 90
_cell_angle_beta 90
_cell_angle_gamma 90
_cell_formula_units_Z 1
_cell_length_a 18.7940(7)
_cell_length_b 18.7940(7)
_cell_length_c 18.7940(7)
_cell_measurement_reflns_used 9322
_cell_measurement_temperature 100(2)
_cell_measurement_theta_max 39.213
_cell_measurement_theta_min 3.020
_cell_volume 6638.3(4)
_computing_cell_refinement 'SAINT v8.34A (Bruker, 2013)'
_computing_data_collection 'Bruker APEX 2'
_computing_data_reduction 'SAINT v8.34A (Bruker, 2013)'
_computing_molecular_graphics 'Olex2 (Dolomanov et al., 2009)'
_computing_publication_material 'Olex2 (Dolomanov et al., 2009)'
_computing_structure_refinement 'ShelXL (Sheldrick, 2015)'
_computing_structure_solution 'ShelXT (Sheldrick, 2015)'
_diffrn_ambient_temperature 100(2)
_diffrn_detector_area_resol_mean 10.42
_diffrn_measured_fraction_theta_full 0.998
_diffrn_measured_fraction_theta_max 0.999
_diffrn_measurement_device_type 'Bruker PHOTON100 CMOS diffractometer'
_diffrn_measurement_method '\f and \w scans'
_diffrn_radiation_monochromator 'channel-cut Si(111) crystal'
_diffrn_radiation_type synchrotron
_diffrn_radiation_wavelength 0.8856
_diffrn_reflns_av_R_equivalents 0.0370
_diffrn_reflns_av_unetI/netI 0.0097
_diffrn_reflns_Laue_measured_fraction_full 0.998
_diffrn_reflns_Laue_measured_fraction_max 0.999
_diffrn_reflns_limit_h_max 26
_diffrn_reflns_limit_h_min -26
_diffrn_reflns_limit_k_max 26
_diffrn_reflns_limit_k_min -26
_diffrn_reflns_limit_l_max 26
_diffrn_reflns_limit_l_min -26
_diffrn_reflns_number 98405
_diffrn_reflns_point_group_measured_fraction_full 0.998
_diffrn_reflns_point_group_measured_fraction_max 0.999
_diffrn_reflns_theta_full 32.097
_diffrn_reflns_theta_max 39.245
_diffrn_reflns_theta_min 2.339
_diffrn_source 'Advanced Light Source station 11.3.1'
_diffrn_standards_number 0
_exptl_absorpt_coefficient_mu 0.836
_exptl_absorpt_correction_T_max 0.921
_exptl_absorpt_correction_T_min 0.864
_exptl_absorpt_correction_type multi-scan
_exptl_absorpt_process_details
;
SADABS-2014/5 (Bruker,2014) was used for absorption correction.
wR2(int) was 0.1285 before and 0.0513 after correction.
The Ratio of minimum to maximum transmission is 0.9382.
The \l/2 correction factor is Not present.
;
_exptl_crystal_colour pink
_exptl_crystal_colour_primary pink
_exptl_crystal_density_diffrn 0.849
_exptl_crystal_description cube
_exptl_crystal_F_000 1707
_exptl_crystal_size_max 0.1
_exptl_crystal_size_mid 0.1
_exptl_crystal_size_min 0.1
_refine_diff_density_max 1.774
_refine_diff_density_min -2.075
_refine_diff_density_rms 0.111
_refine_ls_extinction_method none
_refine_ls_goodness_of_fit_ref 1.074
_refine_ls_hydrogen_treatment constr
_refine_ls_matrix_type full
_refine_ls_number_parameters 60
_refine_ls_number_reflns 2042
_refine_ls_number_restraints 0
_refine_ls_restrained_S_all 1.074
_refine_ls_R_factor_all 0.0706
_refine_ls_R_factor_gt 0.0638
_refine_ls_shift/su_max 0.000
_refine_ls_shift/su_mean 0.000
_refine_ls_structure_factor_coef Fsqd
_refine_ls_weighting_details 'w=1/[\s^2^(Fo^2^)+(0.1073P)^2^+13.1916P] where P=(Fo^2^+2Fc^2^)/3'
_refine_ls_weighting_scheme calc
_refine_ls_wR_factor_gt 0.1891
_refine_ls_wR_factor_ref 0.1996
_reflns_Friedel_coverage 0.000
_reflns_number_gt 1803
_reflns_number_total 2042
_reflns_threshold_expression 'I > 2\s(I)'
_cod_data_source_file ja6b03680_si_002.cif
_cod_data_source_block Co-BTTri-MeOH
_cod_original_cell_volume 6638.3(7)
_cod_database_code 4130454
_shelx_space_group_comment
;
The symmetry employed for this shelxl refinement is uniquely defined
by the following loop, which should always be used as a source of
symmetry information in preference to the above space-group names.
They are only intended as comments.
;
_shelx_estimated_absorpt_t_max 0.921
_shelx_estimated_absorpt_t_min 0.921
_olex2_refinement_description
;
1. Fixed Uiso
 At 1.2 times of:
  All C(H) groups
 At 1.5 times of:
  All C(H,H,H) groups
2. Uiso/Uaniso restraints and constraints
Uanis(C1) = Uanis(N2)
3. Others
 Fixed Sof: N2(0.5) C1(0.5) H1(0.5) C5(0.25) H5A(0.25) H5B(0.25) H5C(0.25)
4.a Aromatic/amide H refined with riding coordinates:
 C4(H4), C1(H1)
4.b Idealised Me refined as rotating group:
 C5(H5A,H5B,H5C)
;
_shelx_shelxl_version_number 2014/7
_olex2_submission_special_instructions 'No special instructions were received'

loop_
_space_group_symop_operation_xyz
'x, y, z'
'-x, -y, z'
'-x, y, -z'
'x, -y, -z'
'z, x, y'
'z, -x, -y'
'-z, -x, y'
'-z, x, -y'
'y, z, x'
'-y, z, -x'
'y, -z, -x'
'-y, -z, x'
'y, x, -z'
'-y, -x, -z'
'y, -x, z'
'-y, x, z'
'x, z, -y'
'-x, z, y'
'-x, -z, -y'
'x, -z, y'
'z, y, -x'
'z, -y, x'
'-z, y, x'
'-z, -y, -x'
'-x, -y, -z'
'x, y, -z'
'x, -y, z'
'-x, y, z'
'-z, -x, -y'
'-z, x, y'
'z, x, -y'
'z, -x, y'
'-y, -z, -x'
'y, -z, x'
'-y, z, x'
'y, z, -x'
'-y, -x, z'
'y, x, z'
'-y, x, -z'
'y, -x, -z'
'-x, -z, y'
'x, -z, -y'
'x, z, y'
'-x, z, -y'
'-z, -y, x'
'-z, y, -x'
'z, -y, -x'
'z, y, x'

loop_
_atom_site_label
_atom_site_type_symbol
_atom_site_fract_x
_atom_site_fract_y
_atom_site_fract_z
_atom_site_U_iso_or_equiv
_atom_site_adp_type
_atom_site_occupancy
_atom_site_site_symmetry_order
_atom_site_calc_flag
_atom_site_refinement_flags_posn
_atom_site_refinement_flags_adp
_atom_site_refinement_flags_occupancy
_atom_site_disorder_assembly
_atom_site_disorder_group
Co1 Co 0.0000 0.5000 0.36725(4) 0.0247(2) Uani 1 4 d S T P . .
Cl1 Cl 0.0000 0.5000 0.5000 0.0291(5) Uani 1 16 d S T P . .
N1 N 0.07569(10) 0.42227(11) 0.37154(11) 0.0282(4) Uani 1 1 d . . . . .
N2 N 0.1267(9) 0.4057(8) 0.3301(10) 0.0249(15) Uani 0.5 1 d . . . A 1
O1 O 0.0000 0.5000 0.2517(2) 0.0423(9) Uani 1 4 d S T P . .
C4 C 0.26235(14) 0.35264(19) 0.26235(14) 0.0312(7) Uani 1 2 d S T P . .
H4 H 0.2413 0.3935 0.2413 0.037 Uiso 1 2 calc RS T P . .
C3 C 0.23188(19) 0.32315(14) 0.32315(14) 0.0316(7) Uani 1 2 d S T P . .
C2 C 0.16761(19) 0.35387(14) 0.35387(14) 0.0326(7) Uani 1 2 d S T P . .
C1 C 0.1371(11) 0.4181(10) 0.3283(12) 0.0249(15) Uani 0.5 1 d . . . A 2
H1 H 0.1534 0.4495 0.2921 0.030 Uiso 0.5 1 calc R . . A 2
C5 C 0.0346(10) 0.5388(8) 0.2048(6) 0.077(6) Uani 0.25 1 d . . . A .
H5A H 0.0163 0.5876 0.2057 0.116 Uiso 0.25 1 calc GR . . . .
H5B H 0.0280 0.5186 0.1572 0.116 Uiso 0.25 1 calc GR . . . .
H5C H 0.0854 0.5391 0.2167 0.116 Uiso 0.25 1 calc GR . . . .

loop_
_atom_site_aniso_label
_atom_site_aniso_U_11
_atom_site_aniso_U_22
_atom_site_aniso_U_33
_atom_site_aniso_U_23
_atom_site_aniso_U_13
_atom_site_aniso_U_12
Co1 0.0138(3) 0.0262(3) 0.0342(4) 0.000 0.000 0.000
Cl1 0.0234(9) 0.0319(7) 0.0319(7) 0.000 0.000 0.000
N1 0.0184(8) 0.0350(10) 0.0312(10) -0.0005(8) 0.0011(7) -0.0014(7)
N2 0.015(4) 0.025(5) 0.0350(14) 0.003(3) 0.008(3) -0.011(3)
O1 0.038(2) 0.046(2) 0.043(2) 0.000 0.000 0.000
C4 0.0316(10) 0.0306(15) 0.0316(10) 0.0072(9) 0.0047(13) 0.0072(9)
C3 0.0296(15) 0.0326(10) 0.0326(10) 0.0045(13) 0.0064(9) 0.0064(9)
C2 0.0263(15) 0.0358(11) 0.0358(11) -0.0011(14) 0.0038(9) 0.0038(9)
C1 0.015(4) 0.025(5) 0.0350(14) 0.003(3) 0.008(3) -0.011(3)
C5 0.148(17) 0.065(8) 0.019(4) -0.005(5) 0.020(6) -0.047(10)

loop_
_atom_type_symbol
_atom_type_description
_atom_type_scat_dispersion_real
_atom_type_scat_dispersion_imag
_atom_type_scat_source
C C 0.0060 0.0030 'International Tables Vol C Tables 4.2.6.8 and 6.1.1.4'
H H 0.0000 0.0000 'International Tables Vol C Tables 4.2.6.8 and 6.1.1.4'
Cl Cl 0.1484 0.1585 'International Tables Vol C Tables 4.2.6.8 and 6.1.1.4'
Co Co 0.3494 0.9721 'International Tables Vol C Tables 4.2.6.8 and 6.1.1.4'
N N 0.0110 0.0050 'International Tables Vol C Tables 4.2.6.8 and 6.1.1.4'
O O 0.0190 0.0100 'International Tables Vol C Tables 4.2.6.8 and 6.1.1.4'

loop_
_geom_angle_atom_site_label_1
_geom_angle_atom_site_label_2
_geom_angle_atom_site_label_3
_geom_angle
_geom_angle_site_symmetry_1
_geom_angle_site_symmetry_3
N1 Co1 Cl1 87.74(6) . .
N1 Co1 Cl1 87.74(6) 2_565 .
N1 Co1 Cl1 87.74(6) 28 .
N1 Co1 Cl1 87.74(6) 27_565 .
N1 Co1 N1 91.43(11) 28 2_565
N1 Co1 N1 175.48(12) 27_565 28
N1 Co1 N1 88.39(11) 27_565 2_565
N1 Co1 N1 91.43(11) 27_565 .
N1 Co1 N1 175.47(12) 2_565 .
N1 Co1 N1 88.39(11) 28 .
N1 Co1 O1 92.26(6) 2_565 .
N1 Co1 O1 92.26(6) . .
N1 Co1 O1 92.26(6) 28 .
N1 Co1 O1 92.26(6) 27_565 .
O1 Co1 Cl1 180.0 . .
Co1 Cl1 Co1 180.0 41_565 17_556
Co1 Cl1 Co1 90.0 25_566 17_556
Co1 Cl1 Co1 90.0 . 41_565
Co1 Cl1 Co1 90.0 41_565 25_566
Co1 Cl1 Co1 180.0 . 25_566
Co1 Cl1 Co1 90.0 . 17_556
N1 N1 Co1 122.29(6) 43 .
N1 N1 C1 111.5(9) 43 .
N2 N1 Co1 132.5(8) . .
N2 N1 N1 105.0(8) . 43
C1 N1 Co1 125.9(9) . .
N1 N2 C2 114.4(12) . .
C5 O1 Co1 132.0(6) . .
C5 O1 Co1 132.0(6) 2_565 .
C5 O1 Co1 132.0(6) 27_565 .
C5 O1 Co1 132.0(6) 28 .
C5 O1 C5 59.3(18) 28 .
C5 O1 C5 59.3(18) 2_565 27_565
C5 O1 C5 96.0(12) 2_565 .
C5 O1 C5 67.3(14) 2_565 28
C5 O1 C5 96.0(12) 27_565 28
C5 O1 C5 67.3(14) 27_565 .
C3 C4 H4 119.5 . .
C3 C4 H4 119.5 9 .
C3 C4 C3 121.1(3) . 9
C4 C3 C4 118.9(3) 5 .
C4 C3 C2 120.52(17) . .
C4 C3 C2 120.52(17) 5 .
N2 C2 N2 99.2(13) 43 .
N2 C2 C3 129.9(7) . .
N2 C2 C3 129.9(7) 43 .
C1 C2 C3 122.5(8) 43 .
C1 C2 C3 122.5(8) . .
C1 C2 C1 114.4(17) . 43
N1 C1 C2 100.5(11) . .
N1 C1 H1 129.8 . .
C2 C1 H1 129.8 . .
O1 C5 H5A 109.5 . .
O1 C5 H5B 109.5 . .
O1 C5 H5C 109.5 . .
H5A C5 H5B 109.5 . .
H5A C5 H5C 109.5 . .
H5B C5 H5C 109.5 . .

loop_
_geom_bond_atom_site_label_1
_geom_bond_atom_site_label_2
_geom_bond_distance
_geom_bond_site_symmetry_2
Co1 Cl1 2.4948(7) .
Co1 N1 2.041(2) .
Co1 N1 2.041(2) 28
Co1 N1 2.041(2) 27_565
Co1 N1 2.041(2) 2_565
Co1 O1 2.173(5) .
Cl1 Co1 2.4949(7) 41_565
Cl1 Co1 2.4949(7) 25_566
Cl1 Co1 2.4949(7) 17_556
N1 N1 1.348(4) 43
N1 N2 1.273(19) .
N1 C1 1.41(2) .
N2 C2 1.32(2) .
O1 C5 1.315(12) 2_565
O1 C5 1.315(12) .
O1 C5 1.315(12) 28
O1 C5 1.315(12) 27_565
C4 H4 0.9500 .
C4 C3 1.393(2) 9
C4 C3 1.393(2) .
C3 C4 1.393(2) 5
C3 C2 1.458(5) .
C2 N2 1.32(2) 43
C2 C1 1.42(2) .
C2 C1 1.42(2) 43
C1 H1 0.9500 .
C5 H5A 0.9800 .
C5 H5B 0.9800 .
C5 H5C 0.9800 .

loop_
_geom_torsion_atom_site_label_1
_geom_torsion_atom_site_label_2
_geom_torsion_atom_site_label_3
_geom_torsion_atom_site_label_4
_geom_torsion
_geom_torsion_site_symmetry_1
_geom_torsion_site_symmetry_4
Co1 N1 N2 C2 175.8(4) . .
Co1 N1 C1 C2 -178.8(4) . .
N1 N1 N2 C2 -9.1(11) 43 .
N1 N1 C1 C2 7.2(13) 43 .
N1 N2 C2 N2 13.7(18) . 43
N1 N2 C2 C3 -177.0(6) . .
C4 C3 C2 N2 -172.0(9) 5 .
C4 C3 C2 N2 -5.7(10) 5 43
C4 C3 C2 N2 172.0(9) . 43
C4 C3 C2 N2 5.7(10) . .
C4 C3 C2 C1 176.2(10) 5 .
C4 C3 C2 C1 6.1(11) 5 43
C4 C3 C2 C1 -6.1(11) . .
C4 C3 C2 C1 -176.2(10) . 43
C3 C4 C3 C4 -1.3(8) 9 5
C3 C4 C3 C2 -179.0(3) 9 .
C3 C2 C1 N1 176.8(6) . .
C1 C2 C1 N1 -12(2) 43 .
